data_2021351
loop_
_publ_author_name
'Dwivedi, Bhavna'
'Das, Dinabandhu'

_publ_section_title
;
 Polymorphism in some new bis-hydrazone compounds
;
_journal_issue 12
_journal_name_full 'Acta Crystallographica Section C'
_journal_page_first
;
;
_journal_paper_doi 10.1107/S2053229618014286
_journal_volume 74
_journal_year 2018
_chemical_formula_iupac 'C38 H46 N8'
_chemical_formula_moiety 'C38 H46 N8'
_chemical_formula_sum 'C38 H46 N8'
_chemical_formula_weight 614.83
_chemical_name_systematic
;
Butane-2,3-dione 2,3-bis((bis[4-(dimethylamino)phenyl]methylidene}hydrazone)
;
_space_group_crystal_system triclinic
_space_group_IT_number 2
_space_group_name_Hall '-P 1'
_space_group_name_H-M_alt 'P -1'
_symmetry_space_group_name_Hall '-P 1'
_symmetry_space_group_name_H-M 'P -1'
_atom_sites_solution_hydrogens geom
_audit_creation_method SHELXL-2016/6
_cell_angle_alpha 104.338(5)
_cell_angle_beta 95.713(5)
_cell_angle_gamma 98.717(4)
_cell_formula_units_Z 1
_cell_length_a 7.5278(8)
_cell_length_b 10.1875(11)
_cell_length_c 12.0834(13)
_cell_measurement_reflns_used 9590
_cell_measurement_temperature 293(2)
_cell_measurement_theta_max 23.65
_cell_measurement_theta_min 2.35
_cell_volume 878.30(17)
_computing_cell_refinement
;
SAINT (Bruker, 2012)
;
_computing_data_collection
;
APEX3 (Bruker, 2012)
;
_computing_data_reduction
;
SAINT (Bruker, 2012)
;
_computing_molecular_graphics
;
X-SEED (Barbour, 2001)
;
_computing_structure_refinement
;
SHELXL2014 (Sheldrick, 2015)
;
_computing_structure_solution
;
SHELXS97 (Sheldrick, 2008)
;
_diffrn_ambient_temperature 293(2)
_diffrn_measured_fraction_theta_full 1.000
_diffrn_measured_fraction_theta_max 0.998
_diffrn_measurement_device_type 'Bruker APEXII CMOS detector'
_diffrn_measurement_method 'phi and omega scans'
_diffrn_radiation_type MoK\a
_diffrn_radiation_wavelength 0.71073
_diffrn_reflns_av_R_equivalents 0.0393
_diffrn_reflns_av_unetI/netI 0.0270
_diffrn_reflns_limit_h_max 10
_diffrn_reflns_limit_h_min -10
_diffrn_reflns_limit_k_max 13
_diffrn_reflns_limit_k_min -13
_diffrn_reflns_limit_l_max 16
_diffrn_reflns_limit_l_min -15
_diffrn_reflns_number 33918
_diffrn_reflns_theta_full 25.000
_diffrn_reflns_theta_max 28.297
_diffrn_reflns_theta_min 2.099
_diffrn_source microfocus
_exptl_absorpt_coefficient_mu 0.071
_exptl_absorpt_correction_T_max 0.992
_exptl_absorpt_correction_T_min 0.983
_exptl_absorpt_correction_type multi-scan
_exptl_absorpt_process_details
;
(SADABS; Bruker, 2012)
;
_exptl_crystal_colour yellow
_exptl_crystal_density_diffrn 1.162
_exptl_crystal_description plate
_exptl_crystal_F_000 330
_exptl_crystal_size_max 0.240
_exptl_crystal_size_mid 0.220
_exptl_crystal_size_min 0.120
_refine_diff_density_max 0.138
_refine_diff_density_min -0.143
_refine_ls_extinction_method none
_refine_ls_goodness_of_fit_ref 1.015
_refine_ls_hydrogen_treatment constr
_refine_ls_matrix_type full
_refine_ls_number_parameters 213
_refine_ls_number_reflns 4357
_refine_ls_number_restraints 0
_refine_ls_restrained_S_all 1.015
_refine_ls_R_factor_all 0.1042
_refine_ls_R_factor_gt 0.0564
_refine_ls_shift/su_max 0.001
_refine_ls_shift/su_mean 0.000
_refine_ls_structure_factor_coef Fsqd
_refine_ls_weighting_details 'w=1/[\s^2^(Fo^2^)+(0.0705P)^2^+0.1719P] where P=(Fo^2^+2Fc^2^)/3'
_refine_ls_weighting_scheme calc
_refine_ls_wR_factor_gt 0.1424
_refine_ls_wR_factor_ref 0.1684
_reflns_number_gt 2552
_reflns_number_total 4357
_reflns_threshold_expression 'I > 2\s(I)'
_cod_data_source_file uk3160sup1.cif
_cod_data_source_block 4b
_cod_original_cell_volume 878.30(16)
_cod_database_code 2021351
_shelx_space_group_comment
;
The symmetry employed for this shelxl refinement is uniquely defined
by the following loop, which should always be used as a source of
symmetry information in preference to the above space-group names.
They are only intended as comments.
;
_shelx_estimated_absorpt_t_min 0.983
_shelx_estimated_absorpt_t_max 0.992

loop_
_space_group_symop_operation_xyz
'x, y, z'
'-x, -y, -z'

loop_
_atom_site_type_symbol
_atom_site_label
_atom_site_fract_x
_atom_site_fract_y
_atom_site_fract_z
_atom_site_U_iso_or_equiv
_atom_site_adp_type
_atom_site_calc_flag
_atom_site_occupancy
N N1 0.3624(2) 0.34915(16) 0.41542(13) 0.0677(4) Uani d 1
N N2 0.1901(2) 0.27391(15) 0.40909(13) 0.0695(4) Uani d 1
N N3 -0.5783(2) -0.11689(19) 0.2999(2) 0.0966(6) Uani d 1
N N4 0.2609(3) 0.44009(19) -0.07106(15) 0.0835(5) Uani d 1
C C1 0.0876(2) 0.23702(16) 0.31039(15) 0.0586(4) Uani d 1
C C2 -0.0835(2) 0.13981(16) 0.30181(15) 0.0591(4) Uani d 1
C C3 -0.2354(3) 0.13202(19) 0.22461(18) 0.0728(5) Uani d 1
H H3 -0.227864 0.184637 0.171816 0.087 Uiso calc 1
C C4 -0.3975(3) 0.0486(2) 0.2237(2) 0.0805(6) Uani d 1
H H4 -0.497334 0.047242 0.171212 0.097 Uiso calc 1
C C5 -0.4154(2) -0.03368(18) 0.29941(18) 0.0706(5) Uani d 1
C C6 -0.2614(3) -0.0310(2) 0.37385(18) 0.0752(5) Uani d 1
H H6 -0.266482 -0.087965 0.423302 0.090 Uiso calc 1
C C7 -0.1016(3) 0.05496(19) 0.37520(17) 0.0727(5) Uani d 1
H H7 -0.001425 0.056309 0.427455 0.087 Uiso calc 1
C C8 -0.5944(3) -0.1985(2) 0.3812(2) 0.0982(8) Uani d 1
H H8A -0.522808 -0.269437 0.363751 0.147 Uiso calc 1
H H8B -0.719287 -0.239895 0.376199 0.147 Uiso calc 1
H H8C -0.551738 -0.140712 0.457863 0.147 Uiso calc 1
C C9 -0.7380(3) -0.1081(3) 0.2286(3) 0.1283(11) Uani d 1
H H9A -0.764742 -0.016979 0.252292 0.192 Uiso calc 1
H H9B -0.838511 -0.173876 0.236368 0.192 Uiso calc 1
H H9C -0.717532 -0.127724 0.149487 0.192 Uiso calc 1
C C10 0.1296(2) 0.28911(16) 0.21041(14) 0.0555(4) Uani d 1
C C11 0.1743(2) 0.42884(17) 0.22023(15) 0.0597(4) Uani d 1
H H11 0.177259 0.491068 0.291469 0.072 Uiso calc 1
C C12 0.2144(2) 0.47844(18) 0.12802(16) 0.0632(5) Uani d 1
H H12 0.242078 0.573136 0.138064 0.076 Uiso calc 1
C C13 0.2145(2) 0.39003(19) 0.02000(16) 0.0619(4) Uani d 1
C C14 0.1678(3) 0.2489(2) 0.00894(17) 0.0695(5) Uani d 1
H H14 0.165564 0.186292 -0.062016 0.083 Uiso calc 1
C C15 0.1251(3) 0.20148(18) 0.10177(16) 0.0670(5) Uani d 1
H H15 0.091955 0.107037 0.091356 0.080 Uiso calc 1
C C16 0.2513(4) 0.3500(3) -0.1837(2) 0.1117(9) Uani d 1
H H16A 0.305285 0.271916 -0.177900 0.168 Uiso calc 1
H H16B 0.315724 0.398318 -0.230697 0.168 Uiso calc 1
H H16C 0.126594 0.319105 -0.218060 0.168 Uiso calc 1
C C17 0.2971(3) 0.5863(2) -0.0596(2) 0.0918(7) Uani d 1
H H17A 0.188632 0.623014 -0.046366 0.138 Uiso calc 1
H H17B 0.335835 0.602632 -0.129087 0.138 Uiso calc 1
H H17C 0.390976 0.630482 0.004366 0.138 Uiso calc 1
C C18 0.4047(2) 0.46470(18) 0.49349(14) 0.0609(5) Uani d 1
C C19 0.2762(3) 0.5300(2) 0.56480(18) 0.0861(6) Uani d 1
H H19A 0.218233 0.586876 0.525626 0.129 Uiso calc 1
H H19B 0.341148 0.585589 0.637841 0.129 Uiso calc 1
H H19C 0.185862 0.459743 0.577117 0.129 Uiso calc 1

loop_
_atom_site_aniso_label
_atom_site_aniso_U_11
_atom_site_aniso_U_22
_atom_site_aniso_U_33
_atom_site_aniso_U_12
_atom_site_aniso_U_13
_atom_site_aniso_U_23
N1 0.0629(9) 0.0648(9) 0.0663(9) -0.0130(7) -0.0126(7) 0.0241(8)
N2 0.0660(9) 0.0636(9) 0.0685(10) -0.0180(7) -0.0117(7) 0.0246(7)
N3 0.0602(10) 0.0755(11) 0.1561(18) -0.0052(8) 0.0054(11) 0.0492(12)
N4 0.0992(13) 0.0920(13) 0.0733(11) 0.0282(10) 0.0220(9) 0.0374(10)
C1 0.0601(10) 0.0471(9) 0.0618(10) -0.0045(7) -0.0085(8) 0.0173(8)
C2 0.0590(10) 0.0463(9) 0.0663(10) -0.0034(7) -0.0070(8) 0.0184(8)
C3 0.0669(11) 0.0572(10) 0.0921(14) -0.0048(8) -0.0142(10) 0.0354(10)
C4 0.0613(11) 0.0637(11) 0.1130(17) -0.0019(9) -0.0179(11) 0.0370(11)
C5 0.0574(10) 0.0491(9) 0.0998(15) -0.0010(8) 0.0047(10) 0.0188(10)
C6 0.0713(12) 0.0699(12) 0.0805(13) -0.0100(9) -0.0032(10) 0.0323(10)
C7 0.0672(11) 0.0718(12) 0.0735(12) -0.0121(9) -0.0116(9) 0.0324(10)
C8 0.0946(16) 0.0774(14) 0.1079(17) -0.0224(12) 0.0319(13) 0.0136(13)
C9 0.0521(12) 0.0927(17) 0.242(4) -0.0002(11) 0.0010(17) 0.063(2)
C10 0.0523(9) 0.0476(9) 0.0608(10) -0.0024(7) -0.0072(7) 0.0163(8)
C11 0.0663(10) 0.0478(9) 0.0599(10) 0.0007(7) 0.0001(8) 0.0141(8)
C12 0.0668(11) 0.0508(9) 0.0717(12) 0.0041(8) 0.0043(9) 0.0222(9)
C13 0.0542(9) 0.0715(11) 0.0650(11) 0.0158(8) 0.0046(8) 0.0267(9)
C14 0.0765(12) 0.0640(11) 0.0621(11) 0.0136(9) 0.0008(9) 0.0090(9)
C15 0.0754(12) 0.0477(9) 0.0699(12) 0.0020(8) -0.0070(9) 0.0131(9)
C16 0.127(2) 0.139(2) 0.0763(16) 0.0238(18) 0.0304(14) 0.0360(16)
C17 0.0893(15) 0.1048(17) 0.1042(17) 0.0233(13) 0.0254(13) 0.0624(14)
C18 0.0610(10) 0.0629(10) 0.0519(9) -0.0118(8) -0.0136(8) 0.0249(8)
C19 0.0746(13) 0.0938(15) 0.0734(13) -0.0162(11) 0.0016(10) 0.0144(11)

loop_
_atom_type_symbol
_atom_type_description
_atom_type_scat_dispersion_real
_atom_type_scat_dispersion_imag
_atom_type_scat_source
C C 0.0033 0.0016 'International Tables Vol C Tables 4.2.6.8 and 6.1.1.4'
H H 0.0000 0.0000 'International Tables Vol C Tables 4.2.6.8 and 6.1.1.4'
N N 0.0061 0.0033 'International Tables Vol C Tables 4.2.6.8 and 6.1.1.4'

loop_
_geom_angle_atom_site_label_1
_geom_angle_atom_site_label_2
_geom_angle_atom_site_label_3
_geom_angle_site_symmetry_1
_geom_angle_site_symmetry_3
_geom_angle
C18 N1 N2 . . 116.40(16)
C1 N2 N1 . . 117.37(15)
C5 N3 C9 . . 119.31(19)
C5 N3 C8 . . 120.72(19)
C9 N3 C8 . . 119.49(18)
C13 N4 C16 . . 121.2(2)
C13 N4 C17 . . 120.79(18)
C16 N4 C17 . . 117.48(19)
N2 C1 C10 . . 124.01(14)
N2 C1 C2 . . 116.03(15)
C10 C1 C2 . . 119.94(14)
C3 C2 C7 . . 116.31(16)
C3 C2 C1 . . 122.56(15)
C7 C2 C1 . . 121.08(15)
C4 C3 C2 . . 121.79(17)
C4 C3 H3 . . 119.1
C2 C3 H3 . . 119.1
C3 C4 C5 . . 121.44(18)
C3 C4 H4 . . 119.3
C5 C4 H4 . . 119.3
N3 C5 C6 . . 121.01(19)
N3 C5 C4 . . 121.84(18)
C6 C5 C4 . . 117.14(16)
C7 C6 C5 . . 120.61(18)
C7 C6 H6 . . 119.7
C5 C6 H6 . . 119.7
C6 C7 C2 . . 122.61(17)
C6 C7 H7 . . 118.7
C2 C7 H7 . . 118.7
N3 C8 H8A . . 109.5
N3 C8 H8B . . 109.5
H8A C8 H8B . . 109.5
N3 C8 H8C . . 109.5
H8A C8 H8C . . 109.5
H8B C8 H8C . . 109.5
N3 C9 H9A . . 109.5
N3 C9 H9B . . 109.5
H9A C9 H9B . . 109.5
N3 C9 H9C . . 109.5
H9A C9 H9C . . 109.5
H9B C9 H9C . . 109.5
C11 C10 C15 . . 116.34(16)
C11 C10 C1 . . 121.53(15)
C15 C10 C1 . . 122.12(15)
C12 C11 C10 . . 122.05(17)
C12 C11 H11 . . 119.0
C10 C11 H11 . . 119.0
C11 C12 C13 . . 121.38(16)
C11 C12 H12 . . 119.3
C13 C12 H12 . . 119.3
N4 C13 C12 . . 121.15(17)
N4 C13 C14 . . 121.86(18)
C12 C13 C14 . . 116.98(17)
C15 C14 C13 . . 120.70(18)
C15 C14 H14 . . 119.6
C13 C14 H14 . . 119.6
C14 C15 C10 . . 122.51(16)
C14 C15 H15 . . 118.7
C10 C15 H15 . . 118.7
N4 C16 H16A . . 109.5
N4 C16 H16B . . 109.5
H16A C16 H16B . . 109.5
N4 C16 H16C . . 109.5
H16A C16 H16C . . 109.5
H16B C16 H16C . . 109.5
N4 C17 H17A . . 109.5
N4 C17 H17B . . 109.5
H17A C17 H17B . . 109.5
N4 C17 H17C . . 109.5
H17A C17 H17C . . 109.5
H17B C17 H17C . . 109.5
N1 C18 C18 . 2_666 115.1(2)
N1 C18 C19 . . 124.70(16)
C18 C18 C19 2_666 . 120.1(2)
C18 C19 H19A . . 109.5
C18 C19 H19B . . 109.5
H19A C19 H19B . . 109.5
C18 C19 H19C . . 109.5
H19A C19 H19C . . 109.5
H19B C19 H19C . . 109.5

loop_
_geom_bond_atom_site_label_1
_geom_bond_atom_site_label_2
_geom_bond_site_symmetry_2
_geom_bond_distance
N1 C18 . 1.286(2)
N1 N2 . 1.3875(19)
N2 C1 . 1.291(2)
N3 C5 . 1.382(2)
N3 C9 . 1.435(3)
N3 C8 . 1.439(3)
N4 C13 . 1.376(2)
N4 C16 . 1.429(3)
N4 C17 . 1.442(3)
C1 C10 . 1.478(2)
C1 C2 . 1.479(2)
C2 C3 . 1.381(2)
C2 C7 . 1.386(2)
C3 C4 . 1.374(3)
C3 H3 . 0.9300
C4 C5 . 1.389(3)
C4 H4 . 0.9300
C5 C6 . 1.387(3)
C6 C7 . 1.373(2)
C6 H6 . 0.9300
C7 H7 . 0.9300
C8 H8A . 0.9600
C8 H8B . 0.9600
C8 H8C . 0.9600
C9 H9A . 0.9600
C9 H9B . 0.9600
C9 H9C . 0.9600
C10 C11 . 1.384(2)
C10 C15 . 1.387(2)
C11 C12 . 1.374(2)
C11 H11 . 0.9300
C12 C13 . 1.390(3)
C12 H12 . 0.9300
C13 C14 . 1.397(3)
C14 C15 . 1.374(3)
C14 H14 . 0.9300
C15 H15 . 0.9300
C16 H16A . 0.9600
C16 H16B . 0.9600
C16 H16C . 0.9600
C17 H17A . 0.9600
C17 H17B . 0.9600
C17 H17C . 0.9600
C18 C18 2_666 1.479(3)
C18 C19 . 1.483(3)
C19 H19A . 0.9600
C19 H19B . 0.9600
C19 H19C . 0.9600

_cod_database_fobs_code 2021351
